data_1543029
loop_
_publ_author_name
'L\"offler, Susanne'
'L\"ubben, Jens'
'Wuttke, Axel'
'Mata, Ricardo A.'
'John, Michael'
'Dittrich, Birger'
'Clever, Guido H.'

_publ_section_title
;
 Internal dynamics and guest binding of a sterically overcrowded host
;
_journal_issue 7
_journal_name_full 'Chem. Sci.'
_journal_page_first 4676
_journal_paper_doi 10.1039/C6SC00985A
_journal_volume 7
_journal_year 2016
_chemical_formula_sum 'C172 H164 B4 F16 N12 Pd2'
_chemical_formula_weight 2959.18
_chemical_name_systematic SL_ADA1
_chemical_properties_physical 'Air-sensitive, Moisture-sensitive'
_space_group_crystal_system triclinic
_space_group_IT_number 2
_space_group_name_Hall '-P 1'
_space_group_name_H-M_alt 'P -1'
_symmetry_space_group_name_Hall '-P 1'
_symmetry_space_group_name_H-M 'P -1'
_atom_sites_solution_hydrogens geom
_audit_creation_method SHELXL-2014/7
_audit_update_record
;
2015-03-10 deposited with the CCDC.
2016-04-04 downloaded from the CCDC.
;
_cell_angle_alpha 74.20(3)
_cell_angle_beta 62.65(3)
_cell_angle_gamma 71.79(3)
_cell_formula_units_Z 1
_cell_length_a 16.196(3)
_cell_length_b 16.375(3)
_cell_length_c 17.065(3)
_cell_measurement_temperature 100(2)
_cell_volume 3773.9(16)
_computing_molecular_graphics 'H\"ubschle, (2011)'
_computing_publication_material 'L\"ubben, (to be published)'
_computing_structure_refinement 'SHELXL-2014/7 (Sheldrick, 2014)'
_diffrn_ambient_temperature 100(2)
_diffrn_measured_fraction_theta_full 0.671
_diffrn_measured_fraction_theta_max 0.671
_diffrn_radiation_wavelength 1.000
_diffrn_reflns_av_R_equivalents 0.1575
_diffrn_reflns_av_unetI/netI 0.1622
_diffrn_reflns_Laue_measured_fraction_full 0.671
_diffrn_reflns_Laue_measured_fraction_max 0.671
_diffrn_reflns_limit_h_max 13
_diffrn_reflns_limit_h_min -14
_diffrn_reflns_limit_k_max 13
_diffrn_reflns_limit_k_min -13
_diffrn_reflns_limit_l_max 14
_diffrn_reflns_limit_l_min -14
_diffrn_reflns_number 14035
_diffrn_reflns_point_group_measured_fraction_full 0.671
_diffrn_reflns_point_group_measured_fraction_max 0.671
_diffrn_reflns_theta_full 27.274
_diffrn_reflns_theta_max 27.274
_diffrn_reflns_theta_min 1.864
_exptl_absorpt_coefficient_mu 0.766
_exptl_crystal_colour colorless
_exptl_crystal_density_diffrn 1.302
_exptl_crystal_description plate
_exptl_crystal_F_000 1536
_exptl_crystal_size_max 0.11
_exptl_crystal_size_mid 0.11
_exptl_crystal_size_min 0.05
_refine_diff_density_max 0.996
_refine_diff_density_min -0.485
_refine_diff_density_rms 0.108
_refine_ls_extinction_method none
_refine_ls_goodness_of_fit_ref 1.280
_refine_ls_hydrogen_treatment constr
_refine_ls_matrix_type full
_refine_ls_number_parameters 928
_refine_ls_number_reflns 4082
_refine_ls_number_restraints 1894
_refine_ls_restrained_S_all 1.127
_refine_ls_R_factor_all 0.1830
_refine_ls_R_factor_gt 0.1421
_refine_ls_shift/su_max 0.007
_refine_ls_shift/su_mean 0.000
_refine_ls_structure_factor_coef Fsqd
_refine_ls_weighting_details
;w=1/[\s^2^(Fo^2^)+(0.2000P)^2^
] where P=(Fo^2^+2Fc^2^)/3
;
_refine_ls_weighting_scheme calc
_refine_ls_wR_factor_gt 0.3421
_refine_ls_wR_factor_ref 0.3767
_reflns_Friedel_coverage 0.000
_reflns_number_gt 2380
_reflns_number_total 4082
_reflns_threshold_expression 'I > 2\s(I)'
_cod_data_source_file c6sc00985a2.cif
_cod_data_source_block sl_ada1
_cod_depositor_comments 'Adding full bibliography for 1543026--1543029.cif.'
_cod_original_cell_volume 3774.0(18)
_cod_database_code 1543029
_shelx_shelxl_version_number 2014/7
_shelx_space_group_comment
;
The symmetry employed for this shelxl 
refinement is uniquely defined by the 
following loop, which should always be 
used as a source of symmetry 
information in preference to the above 
space-group names. They are only intended 
as comments. 
;

loop_
_space_group_symop_operation_xyz
'x, y, z'
'-x, -y, -z'

loop_
_atom_site_label
_atom_site_type_symbol
_atom_site_fract_x
_atom_site_fract_y
_atom_site_fract_z
_atom_site_U_iso_or_equiv
_atom_site_adp_type
_atom_site_occupancy
_atom_site_site_symmetry_order
_atom_site_calc_flag
_atom_site_refinement_flags_posn
_atom_site_refinement_flags_adp
Pd1 Pd 0.83955(12) 0.79985(12) 0.59530(10) 0.1388(9) Uani 1 1 d . U
N1_1 N 0.2589(12) 0.1560(11) 1.4505(10) 0.138(4) Uani 1 1 d . U
N3_1 N 0.9681(9) 0.1898(9) 1.0871(9) 0.138(4) Uani 1 1 d D U
N2_1 N 0.9338(12) 0.7561(11) 0.6436(9) 0.133(3) Uani 1 1 d . U
C43_1 C 1.154(3) 0.222(3) 0.768(2) 0.287(14) Uani 1 1 d D U
H43A_1 H 1.1872 0.2679 0.7335 0.430 Uiso 1 1 calc . U
H43B_1 H 1.0988 0.2431 0.8187 0.430 Uiso 1 1 calc . U
H43C_1 H 1.1335 0.2042 0.7315 0.430 Uiso 1 1 calc . U
C42_1 C 1.218(3) 0.147(2) 0.799(2) 0.271(11) Uani 1 1 d D U
H42A_1 H 1.2718 0.1310 0.7441 0.326 Uiso 1 1 calc R U
H42B_1 H 1.2415 0.1717 0.8276 0.326 Uiso 1 1 calc R U
C41_1 C 1.202(2) 0.063(2) 0.8550(19) 0.246(8) Uani 1 1 d D U
H41A_1 H 1.2588 0.0314 0.8642 0.295 Uiso 1 1 calc R U
H41B_1 H 1.1891 0.0294 0.8248 0.295 Uiso 1 1 calc R U
C40_1 C 1.116(2) 0.075(2) 0.9482(17) 0.225(7) Uani 1 1 d D U
H40A_1 H 1.0608 0.1149 0.9392 0.270 Uiso 1 1 calc R U
H40B_1 H 1.0986 0.0198 0.9784 0.270 Uiso 1 1 calc R U
C39_1 C 1.1396(18) 0.1105(13) 1.0051(16) 0.201(6) Uani 1 1 d D U
H39A_1 H 1.1621 0.1632 0.9717 0.241 Uiso 1 1 calc R U
H39B_1 H 1.1920 0.0686 1.0164 0.241 Uiso 1 1 calc R U
C38_1 C 1.0578(12) 0.1314(16) 1.0959(12) 0.163(5) Uani 1 1 d D U
H38A_1 H 1.0430 0.0774 1.1343 0.196 Uiso 1 1 calc R U
H38B_1 H 1.0791 0.1595 1.1243 0.196 Uiso 1 1 calc R U
C37_1 C 0.7257(12) 0.2181(10) 0.8097(10) 0.199(4) Uani 1 1 d D U
H37A_1 H 0.7489 0.2455 0.7478 0.239 Uiso 1 1 calc R U
H37B_1 H 0.6790 0.1868 0.8196 0.239 Uiso 1 1 calc R U
C36_1 C 0.6805(12) 0.2858(10) 0.8696(9) 0.187(4) Uani 1 1 d D U
H36_1 H 0.6261 0.3246 0.8581 0.224 Uiso 1 1 calc R U
C35_1 C 0.8076(11) 0.1557(11) 0.8293(10) 0.191(4) Uani 1 1 d D U
H35_1 H 0.8369 0.1097 0.7919 0.230 Uiso 1 1 calc R U
C34_1 C 0.7530(11) 0.3378(9) 0.8458(12) 0.178(4) Uani 1 1 d D U
H34A_1 H 0.7755 0.3621 0.7829 0.214 Uiso 1 1 calc R U
H34B_1 H 0.7249 0.3852 0.8804 0.214 Uiso 1 1 calc R U
C33_1 C 0.8773(11) 0.2091(11) 0.8074(11) 0.185(4) Uani 1 1 d D U
H33A_1 H 0.9335 0.1718 0.8153 0.221 Uiso 1 1 calc R U
H33B_1 H 0.8967 0.2363 0.7455 0.221 Uiso 1 1 calc R U
C32_1 C 0.6457(10) 0.2461(13) 0.9660(9) 0.182(4) Uani 1 1 d D U
H32A_1 H 0.6164 0.2911 1.0036 0.218 Uiso 1 1 calc R U
H32B_1 H 0.5987 0.2133 0.9801 0.218 Uiso 1 1 calc R U
C31_1 C 0.7728(15) 0.1173(9) 0.9253(10) 0.185(4) Uani 1 1 d D U
H31A_1 H 0.8254 0.0778 0.9380 0.222 Uiso 1 1 calc R U
H31B_1 H 0.7259 0.0845 0.9393 0.222 Uiso 1 1 calc R U
C30_1 C 0.8339(11) 0.2774(10) 0.8663(8) 0.169(3) Uani 1 1 d D U
H30_1 H 0.8817 0.3100 0.8523 0.203 Uiso 1 1 calc R U
C29_1 C 0.7292(10) 0.1878(10) 0.9812(9) 0.172(3) Uani 1 1 d D U
H29_1 H 0.7076 0.1612 1.0441 0.206 Uiso 1 1 calc R U
C28_1 C 0.7967(12) 0.2426(12) 0.9631(9) 0.156(3) Uani 1 1 d D U
C27_1 C 0.9045(9) 0.3881(8) 0.9466(9) 0.130(4) Uani 1 1 d D U
H27_1 H 0.8551 0.4152 0.9283 0.156 Uiso 1 1 calc R U
C26_1 C 0.9750(10) 0.4295(8) 0.9243(10) 0.130(4) Uani 1 1 d D U
C25_1 C 1.0398(9) 0.3949(9) 0.9613(9) 0.140(4) Uani 1 1 d D U
H25_1 H 1.0844 0.4256 0.9507 0.168 Uiso 1 1 calc R U
C24_1 C 1.0394(9) 0.3155(9) 1.0136(9) 0.138(4) Uani 1 1 d D U
H24_1 H 1.0845 0.2916 1.0376 0.165 Uiso 1 1 calc R U
C23_1 C 0.9727(8) 0.2709(8) 1.0308(8) 0.131(4) Uani 1 1 d D U
C22_1 C 0.9061(9) 0.3066(8) 0.9959(8) 0.126(3) Uani 1 1 d D U
C21_1 C 0.8300(15) 0.2544(14) 1.0207(12) 0.134(3) Uani 1 1 d . U
C20_1 C 0.8044(7) 0.2088(11) 1.1152(8) 0.128(4) Uani 1 1 d D U
C19_1 C 0.8784(8) 0.1715(11) 1.1424(8) 0.133(5) Uani 1 1 d D U
C18_1 C 0.8616(8) 0.1190(12) 1.2251(8) 0.146(5) Uani 1 1 d D U
H18_1 H 0.9115 0.0914 1.2424 0.175 Uiso 1 1 calc R U
C17_1 C 0.7699(7) 0.1082(10) 1.2814(8) 0.146(6) Uani 1 1 d D U
H17_1 H 0.7585 0.0728 1.3365 0.175 Uiso 1 1 calc R U
C16_1 C 0.6956(8) 0.1495(10) 1.2564(8) 0.142(5) Uani 1 1 d D U
C15_1 C 0.7127(7) 0.2017(10) 1.1743(7) 0.133(5) Uani 1 1 d D U
H15_1 H 0.6620 0.2321 1.1587 0.159 Uiso 1 1 calc R U
C14_1 C 0.9809(15) 0.5114(12) 0.8614(11) 0.130(5) Uani 1 1 d D U
C13_1 C 0.9892(16) 0.5739(12) 0.8107(11) 0.136(5) Uani 1 1 d D U
C12_1 C 0.9390(10) 0.6809(10) 0.7036(10) 0.129(4) Uani 1 1 d D U
H12_1 H 0.9000 0.6441 0.7144 0.155 Uiso 1 1 calc R U
C11_1 C 0.9957(11) 0.6559(9) 0.7480(10) 0.131(4) Uani 1 1 d D U
C10_1 C 1.0565(11) 0.7044(10) 0.7327(10) 0.131(4) Uani 1 1 d D U
H10_1 H 1.0959 0.6872 0.7629 0.157 Uiso 1 1 calc R U
C9_1 C 1.0598(10) 0.7781(9) 0.6730(9) 0.131(4) Uani 1 1 d D U
H9_1 H 1.1018 0.8119 0.6619 0.157 Uiso 1 1 calc R U
C8_1 C 1.0024(11) 0.8029(9) 0.6296(9) 0.132(4) Uani 1 1 d D U
H8_1 H 1.0075 0.8534 0.5880 0.158 Uiso 1 1 calc R U
C7_1 C 0.6006(10) 0.1370(15) 1.3137(11) 0.158(7) Uani 1 1 d D U
C6_1 C 0.5211(10) 0.1289(15) 1.3646(11) 0.158(6) Uani 1 1 d D U
C5_1 C 0.3553(9) 0.1545(13) 1.3954(9) 0.144(5) Uani 1 1 d D U
H5_1 H 0.3723 0.1755 1.3349 0.172 Uiso 1 1 calc R U
C4_1 C 0.4242(10) 0.1243(14) 1.4252(9) 0.149(5) Uani 1 1 d D U
C3_1 C 0.4028(10) 0.0917(12) 1.5122(8) 0.150(6) Uani 1 1 d D U
H3_1 H 0.4503 0.0717 1.5334 0.180 Uiso 1 1 calc R U
C2_1 C 0.3117(10) 0.0884(11) 1.5678(10) 0.145(6) Uani 1 1 d D U
H2_1 H 0.2963 0.0654 1.6278 0.174 Uiso 1 1 calc R U
C1_1 C 0.2432(10) 0.1182(12) 1.5374(11) 0.141(5) Uani 1 1 d D U
H1_1 H 0.1815 0.1131 1.5772 0.169 Uiso 1 1 calc R U
N1_2 N 0.1043(12) 0.2938(12) 1.4810(10) 0.135(4) Uani 1 1 d . U
N3_2 N 0.4114(13) 0.8020(11) 1.3576(9) 0.193(4) Uani 1 1 d D U
N2_2 N 0.7882(10) 0.8838(12) 0.6704(10) 0.131(3) Uani 1 1 d . U
C43_2 C 0.705(4) 0.643(5) 1.408(3) 0.43(2) Uani 1 1 d D U
H43A_2 H 0.7633 0.6030 1.4066 0.646 Uiso 1 1 calc . U
H43B_2 H 0.7064 0.6999 1.4104 0.646 Uiso 1 1 calc . U
H43C_2 H 0.6976 0.6435 1.3549 0.646 Uiso 1 1 calc . U
C42_2 C 0.6248(19) 0.614(2) 1.4863(19) 0.387(13) Uani 1 1 d D U
H42A_2 H 0.6499 0.5744 1.5279 0.464 Uiso 1 1 calc R U
H42B_2 H 0.5983 0.5813 1.4677 0.464 Uiso 1 1 calc R U
C41_2 C 0.545(2) 0.682(2) 1.536(2) 0.340(10) Uani 1 1 d D U
H41A_2 H 0.5663 0.7147 1.5598 0.408 Uiso 1 1 calc R U
H41B_2 H 0.4928 0.6574 1.5829 0.408 Uiso 1 1 calc R U
C40_2 C 0.5214(16) 0.734(2) 1.4594(19) 0.289(8) Uani 1 1 d D U
H40A_2 H 0.5701 0.7665 1.4183 0.346 Uiso 1 1 calc R U
H40B_2 H 0.5161 0.6971 1.4272 0.346 Uiso 1 1 calc R U
C39_2 C 0.4342(17) 0.791(2) 1.4976(17) 0.268(7) Uani 1 1 d D U
H39A_2 H 0.4410 0.8248 1.5323 0.321 Uiso 1 1 calc R U
H39B_2 H 0.3875 0.7570 1.5385 0.321 Uiso 1 1 calc R U
C38_2 C 0.3956(19) 0.8543(15) 1.4317(11) 0.227(5) Uani 1 1 d D U
H38A_2 H 0.4289 0.9016 1.4038 0.273 Uiso 1 1 calc R U
H38B_2 H 0.3283 0.8788 1.4626 0.273 Uiso 1 1 calc R U
C37_2 C 0.7431(13) 0.4109(12) 1.2049(13) 0.242(5) Uani 1 1 d D U
H37A_2 H 0.7395 0.3519 1.2356 0.290 Uiso 1 1 calc R U
H37B_2 H 0.8074 0.4100 1.1596 0.290 Uiso 1 1 calc R U
C36_2 C 0.6741(11) 0.4435(12) 1.1617(11) 0.229(4) Uani 1 1 d D U
H36_2 H 0.6893 0.4049 1.1197 0.275 Uiso 1 1 calc R U
C35_2 C 0.7208(12) 0.4681(11) 1.2701(11) 0.236(5) Uani 1 1 d D U
H35_2 H 0.7656 0.4470 1.2986 0.283 Uiso 1 1 calc R U
C34_2 C 0.6861(16) 0.5339(12) 1.1108(10) 0.223(5) Uani 1 1 d D U
H34A_2 H 0.7514 0.5319 1.0675 0.268 Uiso 1 1 calc R U
H34B_2 H 0.6448 0.5563 1.0793 0.268 Uiso 1 1 calc R U
C33_2 C 0.7331(10) 0.5551(11) 1.2132(9) 0.236(5) Uani 1 1 d D U
H33A_2 H 0.7286 0.5949 1.2486 0.284 Uiso 1 1 calc R U
H33B_2 H 0.7958 0.5487 1.1644 0.284 Uiso 1 1 calc R U
C32_2 C 0.5745(11) 0.4467(13) 1.2292(12) 0.228(4) Uani 1 1 d D U
H32A_2 H 0.5666 0.3887 1.2606 0.274 Uiso 1 1 calc R U
H32B_2 H 0.5307 0.4696 1.2003 0.274 Uiso 1 1 calc R U
C31_2 C 0.6216(11) 0.4691(15) 1.3378(10) 0.233(5) Uani 1 1 d D U
H31A_2 H 0.6058 0.5051 1.3816 0.280 Uiso 1 1 calc R U
H31B_2 H 0.6158 0.4105 1.3686 0.280 Uiso 1 1 calc R U
C30_2 C 0.6604(11) 0.5914(11) 1.1770(11) 0.223(5) Uani 1 1 d D U
H30_2 H 0.6661 0.6505 1.1457 0.267 Uiso 1 1 calc R U
C29_2 C 0.5545(10) 0.5041(11) 1.2930(11) 0.219(4) Uani 1 1 d D U
H29_2 H 0.4894 0.5055 1.3387 0.262 Uiso 1 1 calc R U
C28_2 C 0.5599(12) 0.5928(11) 1.2427(13) 0.213(5) Uani 1 1 d D U
C27_2 C 0.5462(13) 0.7859(8) 1.1208(8) 0.164(5) Uani 1 1 d D U
H27_2 H 0.5609 0.7476 1.0825 0.197 Uiso 1 1 calc R U
C26_2 C 0.5687(15) 0.8652(10) 1.0867(7) 0.171(6) Uani 1 1 d D U
C25_2 C 0.5395(16) 0.9245(9) 1.1425(9) 0.191(7) Uani 1 1 d D U
H25_2 H 0.5533 0.9794 1.1192 0.230 Uiso 1 1 calc R U
C24_2 C 0.4905(11) 0.9033(9) 1.2317(8) 0.193(6) Uani 1 1 d D U
H24_2 H 0.4693 0.9443 1.2692 0.232 Uiso 1 1 calc R U
C23_2 C 0.4721(11) 0.8215(8) 1.2669(7) 0.179(5) Uani 1 1 d D U
C22_2 C 0.5023(12) 0.7620(8) 1.2110(7) 0.160(5) Uani 1 1 d D U
C21_2 C 0.4889(16) 0.6736(17) 1.2549(14) 0.159(4) Uani 1 1 d . U
C20_2 C 0.3932(10) 0.6725(9) 1.3324(9) 0.157(4) Uani 1 1 d D U
C19_2 C 0.3617(11) 0.7362(10) 1.3847(10) 0.182(5) Uani 1 1 d D U
C18_2 C 0.2763(11) 0.7393(10) 1.4605(10) 0.196(6) Uani 1 1 d D U
H18_2 H 0.2529 0.7845 1.4936 0.235 Uiso 1 1 calc R U
C17_2 C 0.2268(10) 0.6756(9) 1.4862(9) 0.197(6) Uani 1 1 d D U
H17_2 H 0.1734 0.6740 1.5401 0.237 Uiso 1 1 calc R U
C16_2 C 0.2557(9) 0.6135(8) 1.4324(9) 0.171(5) Uani 1 1 d D U
C15_2 C 0.3374(8) 0.6137(8) 1.3543(8) 0.157(5) Uani 1 1 d D U
H15_2 H 0.3551 0.5742 1.3163 0.188 Uiso 1 1 calc R U
C14_2 C 0.6147(17) 0.8867(18) 0.9898(11) 0.170(6) Uani 1 1 d D U
C13_2 C 0.6492(17) 0.9114(17) 0.9136(11) 0.164(6) Uani 1 1 d D U
C12_2 C 0.7364(14) 0.8740(9) 0.7621(11) 0.148(5) Uani 1 1 d D U
H12_2 H 0.7252 0.8188 0.7897 0.177 Uiso 1 1 calc R U
C11_2 C 0.7002(14) 0.9347(11) 0.8164(9) 0.155(5) Uani 1 1 d D U
C10_2 C 0.7159(11) 1.0153(9) 0.7809(10) 0.168(6) Uani 1 1 d D U
H10_2 H 0.6942 1.0569 0.8178 0.202 Uiso 1 1 calc R U
C9_2 C 0.7630(12) 1.0358(10) 0.6924(10) 0.173(6) Uani 1 1 d D U
H9_2 H 0.7724 1.0920 0.6677 0.207 Uiso 1 1 calc R U
C8_2 C 0.7966(12) 0.9746(12) 0.6392(9) 0.155(5) Uani 1 1 d D U
H8_2 H 0.8275 0.9914 0.5781 0.186 Uiso 1 1 calc R U
C7_2 C 0.2038(13) 0.5467(11) 1.4611(13) 0.181(6) Uani 1 1 d D U
C6_2 C 0.1599(13) 0.4913(11) 1.4843(13) 0.174(6) Uani 1 1 d D U
C5_2 C 0.1437(12) 0.3591(9) 1.4625(10) 0.143(5) Uani 1 1 d D U
H5_2 H 0.1991 0.3617 1.4106 0.172 Uiso 1 1 calc R U
C4_2 C 0.1107(12) 0.4230(10) 1.5122(11) 0.159(5) Uani 1 1 d D U
C3_2 C 0.0281(10) 0.4248(11) 1.5856(12) 0.188(6) Uani 1 1 d D U
H3_2 H 0.0047 0.4679 1.6211 0.225 Uiso 1 1 calc R U
C2_2 C -0.0199(12) 0.3622(11) 1.6063(11) 0.187(7) Uani 1 1 d D U
H2_2 H -0.0778 0.3629 1.6559 0.225 Uiso 1 1 calc R U
C1_2 C 0.0152(14) 0.2993(10) 1.5561(12) 0.169(6) Uani 1 1 d D U
H1_2 H -0.0198 0.2578 1.5708 0.203 Uiso 1 1 calc R U
B1_12 B 1.0317(10) 1.0310(10) 0.6216(9) 0.158(5) Uani 1 1 d D U
F2_12 F 0.9677(7) 0.9832(7) 0.6822(6) 0.159(4) Uani 1 1 d D U
F5_12 F 0.9981(9) 1.0846(9) 0.5629(7) 0.242(6) Uani 1 1 d D U
F4_12 F 1.0460(9) 1.0788(8) 0.6660(8) 0.205(4) Uani 1 1 d D U
F3_12 F 1.1151(8) 0.9778(7) 0.5772(6) 0.163(4) Uani 1 1 d D U
B1_11 B 0.7147(12) 0.5991(11) 0.7693(11) 0.330(6) Uani 1 1 d D U
F3_11 F 0.8057(11) 0.5503(11) 0.7390(12) 0.310(7) Uani 1 1 d D U
F4_11 F 0.7126(11) 0.6855(9) 0.7448(9) 0.256(5) Uani 1 1 d D U
F5_11 F 0.6723(17) 0.5805(13) 0.8589(9) 0.445(11) Uani 1 1 d D U
F2_11 F 0.6655(12) 0.5781(14) 0.7336(14) 0.439(6) Uani 1 1 d D U

loop_
_atom_site_aniso_label
_atom_site_aniso_U_11
_atom_site_aniso_U_22
_atom_site_aniso_U_33
_atom_site_aniso_U_23
_atom_site_aniso_U_13
_atom_site_aniso_U_12
Pd1 0.1300(14) 0.1532(18) 0.1219(12) 0.0271(11) -0.0465(10) -0.0658(11)
N1_1 0.143(5) 0.152(12) 0.118(6) 0.021(8) -0.046(5) -0.080(9)
N3_1 0.122(4) 0.156(7) 0.126(7) 0.036(5) -0.059(5) -0.054(5)
N2_1 0.164(6) 0.141(8) 0.101(7) 0.034(5) -0.056(4) -0.086(5)
C43_1 0.30(2) 0.262(18) 0.23(2) -0.056(13) -0.090(16) 0.017(15)
C42_1 0.264(17) 0.263(14) 0.216(13) -0.028(10) -0.072(11) -0.015(12)
C41_1 0.240(15) 0.253(12) 0.208(8) -0.046(8) -0.076(9) -0.024(13)
C40_1 0.211(13) 0.237(14) 0.206(7) -0.044(7) -0.085(7) -0.015(10)
C39_1 0.157(9) 0.218(14) 0.192(7) -0.026(7) -0.061(6) -0.018(9)
C38_1 0.131(6) 0.193(12) 0.151(7) 0.023(7) -0.074(6) -0.034(8)
C37_1 0.217(7) 0.223(9) 0.168(7) 0.017(6) -0.096(6) -0.078(7)
C36_1 0.199(7) 0.222(9) 0.155(7) 0.023(6) -0.094(6) -0.078(5)
C35_1 0.207(8) 0.214(8) 0.164(6) 0.016(6) -0.087(7) -0.084(5)
C34_1 0.197(8) 0.207(8) 0.142(8) 0.041(6) -0.099(6) -0.073(5)
C33_1 0.207(7) 0.205(9) 0.146(7) 0.017(6) -0.076(7) -0.083(5)
C32_1 0.179(7) 0.231(10) 0.159(6) 0.028(7) -0.094(6) -0.088(6)
C31_1 0.210(11) 0.205(8) 0.168(7) 0.021(5) -0.095(7) -0.097(6)
C30_1 0.195(6) 0.193(8) 0.129(5) 0.033(5) -0.090(5) -0.068(6)
C29_1 0.185(7) 0.206(8) 0.160(6) 0.023(5) -0.098(5) -0.090(5)
C28_1 0.174(6) 0.184(8) 0.132(4) 0.039(5) -0.088(4) -0.083(5)
C27_1 0.121(7) 0.143(7) 0.109(9) 0.027(6) -0.043(6) -0.051(5)
C26_1 0.130(7) 0.138(7) 0.112(8) 0.022(6) -0.048(6) -0.052(5)
C25_1 0.127(7) 0.154(8) 0.127(9) 0.029(7) -0.052(5) -0.057(6)
C24_1 0.117(7) 0.155(8) 0.128(9) 0.029(7) -0.054(6) -0.051(5)
C23_1 0.123(6) 0.151(7) 0.110(8) 0.026(5) -0.050(5) -0.053(4)
C22_1 0.126(6) 0.141(7) 0.104(7) 0.023(5) -0.050(4) -0.052(4)
C21_1 0.140(6) 0.150(8) 0.113(4) 0.029(5) -0.060(4) -0.064(5)
C20_1 0.127(5) 0.147(10) 0.113(5) 0.028(6) -0.057(4) -0.060(7)
C19_1 0.124(5) 0.154(10) 0.113(6) 0.030(6) -0.054(5) -0.055(7)
C18_1 0.138(6) 0.161(13) 0.125(7) 0.044(7) -0.063(6) -0.058(9)
C17_1 0.145(6) 0.156(13) 0.123(8) 0.050(8) -0.061(5) -0.066(9)
C16_1 0.138(5) 0.148(12) 0.126(7) 0.039(7) -0.058(5) -0.061(8)
C15_1 0.126(5) 0.147(12) 0.125(7) 0.036(7) -0.060(5) -0.064(8)
C14_1 0.134(10) 0.136(8) 0.110(9) 0.020(5) -0.046(8) -0.055(7)
C13_1 0.154(11) 0.134(8) 0.104(9) 0.017(5) -0.049(7) -0.050(7)
C12_1 0.153(7) 0.130(9) 0.104(7) 0.023(6) -0.051(4) -0.068(6)
C11_1 0.150(8) 0.134(7) 0.102(7) 0.017(5) -0.050(5) -0.058(5)
C10_1 0.145(8) 0.138(8) 0.109(8) 0.006(6) -0.050(6) -0.053(6)
C9_1 0.138(7) 0.143(9) 0.110(9) 0.010(7) -0.045(5) -0.064(7)
C8_1 0.131(6) 0.140(9) 0.116(8) 0.026(7) -0.045(5) -0.066(6)
C7_1 0.135(5) 0.152(13) 0.140(10) 0.049(9) -0.047(7) -0.048(9)
C6_1 0.133(5) 0.153(14) 0.148(9) 0.045(10) -0.051(6) -0.048(9)
C5_1 0.142(5) 0.159(13) 0.135(7) 0.023(10) -0.056(5) -0.082(10)
C4_1 0.139(5) 0.154(12) 0.139(6) 0.034(9) -0.055(5) -0.065(9)
C3_1 0.132(6) 0.170(14) 0.134(6) 0.017(10) -0.050(5) -0.056(10)
C2_1 0.132(7) 0.163(14) 0.133(7) 0.019(10) -0.054(5) -0.060(10)
C1_1 0.139(6) 0.156(13) 0.128(7) 0.027(9) -0.059(5) -0.068(10)
N1_2 0.141(9) 0.160(8) 0.126(8) -0.008(6) -0.058(6) -0.066(6)
N3_2 0.211(8) 0.244(7) 0.131(5) -0.038(5) -0.023(5) -0.125(5)
N2_2 0.118(8) 0.176(5) 0.124(5) 0.023(5) -0.056(6) -0.094(5)
C43_2 0.33(2) 0.51(4) 0.30(3) 0.00(2) -0.055(13) -0.07(2)
C42_2 0.338(16) 0.438(18) 0.263(18) -0.014(13) -0.062(12) -0.056(11)
C41_2 0.336(13) 0.411(17) 0.228(11) -0.027(11) -0.093(8) -0.079(10)
C40_2 0.314(12) 0.372(15) 0.199(10) -0.079(10) -0.091(8) -0.091(8)
C39_2 0.300(11) 0.356(15) 0.169(8) -0.061(9) -0.079(6) -0.109(9)
C38_2 0.273(11) 0.290(10) 0.146(6) -0.055(5) -0.049(7) -0.136(7)
C37_2 0.196(7) 0.267(8) 0.220(8) -0.012(6) -0.079(6) -0.026(9)
C36_2 0.173(7) 0.248(7) 0.219(7) -0.016(6) -0.066(4) -0.023(8)
C35_2 0.181(6) 0.266(9) 0.214(8) -0.009(5) -0.069(5) -0.030(8)
C34_2 0.157(10) 0.247(9) 0.209(7) -0.022(5) -0.052(5) -0.019(7)
C33_2 0.177(7) 0.266(8) 0.221(9) -0.007(7) -0.073(5) -0.030(8)
C32_2 0.188(7) 0.244(8) 0.208(8) -0.026(6) -0.055(6) -0.036(8)
C31_2 0.176(8) 0.263(12) 0.220(7) -0.006(6) -0.076(4) -0.029(8)
C30_2 0.158(6) 0.250(7) 0.210(8) -0.020(5) -0.057(5) -0.022(7)
C29_2 0.186(6) 0.234(6) 0.205(8) -0.012(5) -0.075(5) -0.034(7)
C28_2 0.169(6) 0.236(5) 0.188(8) -0.012(6) -0.051(6) -0.036(6)
C27_2 0.144(12) 0.212(7) 0.128(5) -0.029(5) -0.034(9) -0.060(8)
C26_2 0.155(11) 0.219(8) 0.130(4) -0.027(5) -0.032(9) -0.069(8)
C25_2 0.189(14) 0.223(8) 0.137(6) -0.033(5) -0.014(10) -0.089(9)
C24_2 0.195(14) 0.228(7) 0.136(6) -0.037(6) -0.013(10) -0.098(9)
C23_2 0.178(10) 0.237(6) 0.129(5) -0.032(5) -0.027(7) -0.105(7)
C22_2 0.146(10) 0.221(5) 0.127(5) -0.027(4) -0.043(7) -0.077(6)
C21_2 0.137(6) 0.217(5) 0.136(7) -0.020(5) -0.053(6) -0.064(5)
C20_2 0.149(6) 0.205(7) 0.130(8) -0.021(5) -0.048(5) -0.075(5)
C19_2 0.192(8) 0.212(7) 0.137(8) -0.027(5) -0.027(6) -0.100(5)
C18_2 0.201(10) 0.192(9) 0.166(10) -0.038(7) -0.010(7) -0.099(6)
C17_2 0.201(10) 0.172(8) 0.174(9) -0.036(6) -0.004(8) -0.089(6)
C16_2 0.168(8) 0.173(7) 0.157(9) -0.023(6) -0.031(7) -0.076(5)
C15_2 0.155(8) 0.188(8) 0.134(8) -0.016(6) -0.049(6) -0.070(5)
C14_2 0.152(13) 0.228(12) 0.131(4) -0.022(6) -0.039(10) -0.078(11)
C13_2 0.149(13) 0.207(12) 0.137(4) -0.004(6) -0.044(10) -0.083(10)
C12_2 0.146(12) 0.165(8) 0.129(5) 0.013(5) -0.046(9) -0.078(9)
C11_2 0.143(11) 0.180(8) 0.141(4) 0.001(5) -0.040(9) -0.085(9)
C10_2 0.147(13) 0.178(7) 0.161(7) -0.011(6) -0.024(10) -0.085(9)
C9_2 0.148(13) 0.168(7) 0.162(7) 0.000(5) -0.021(10) -0.072(10)
C8_2 0.133(11) 0.163(6) 0.147(7) 0.012(5) -0.030(9) -0.074(9)
C7_2 0.174(9) 0.146(7) 0.184(12) -0.021(8) -0.024(9) -0.064(5)
C6_2 0.177(9) 0.127(7) 0.178(12) -0.023(8) -0.025(10) -0.055(5)
C5_2 0.159(9) 0.140(8) 0.128(9) -0.003(6) -0.047(8) -0.062(6)
C4_2 0.163(8) 0.127(7) 0.151(9) -0.013(6) -0.028(7) -0.052(5)
C3_2 0.180(10) 0.143(9) 0.171(10) -0.014(7) -0.009(7) -0.054(6)
C2_2 0.175(10) 0.153(10) 0.164(10) -0.005(7) -0.007(9) -0.061(6)
C1_2 0.161(10) 0.168(9) 0.150(11) -0.002(7) -0.033(8) -0.067(7)
B1_12 0.145(11) 0.192(13) 0.124(10) 0.032(5) -0.052(6) -0.073(6)
F2_12 0.150(7) 0.166(9) 0.140(7) 0.027(6) -0.047(5) -0.069(6)
F5_12 0.227(10) 0.263(15) 0.147(7) 0.076(7) -0.070(6) -0.041(8)
F4_12 0.198(9) 0.191(9) 0.219(7) -0.025(6) -0.055(6) -0.086(6)
F3_12 0.159(7) 0.198(9) 0.116(7) 0.017(5) -0.043(5) -0.074(6)
B1_11 0.349(10) 0.328(9) 0.285(8) 0.047(12) -0.091(8) -0.179(9)
F3_11 0.373(8) 0.264(11) 0.282(13) 0.051(14) -0.120(8) -0.158(9)
F4_11 0.251(13) 0.311(8) 0.208(11) 0.065(8) -0.107(10) -0.133(7)
F5_11 0.48(2) 0.35(2) 0.297(7) 0.110(10) -0.041(8) -0.155(19)
F2_11 0.350(8) 0.499(13) 0.507(10) -0.056(10) -0.111(6) -0.263(8)

loop_
_atom_type_symbol
_atom_type_description
_atom_type_scat_dispersion_real
_atom_type_scat_dispersion_imag
_atom_type_scat_source
C C 0.0080 0.0037
;International Tables Vol C Table
s 4.2.6.8 and 6.1.1.4
;
H H 0.0000 0.0000
;International Tables Vol C Table
s 4.2.6.8 and 6.1.1.4
;
N N 0.0145 0.0073
;International Tables Vol C Table
s 4.2.6.8 and 6.1.1.4
;
Pd Pd -0.3586 1.8817
;International Tables Vol C Table
s 4.2.6.8 and 6.1.1.4
;
F F 0.0357 0.0222
;International Tables Vol C Table
s 4.2.6.8 and 6.1.1.4
;
B B 0.0039 0.0016
;International Tables Vol C Table
s 4.2.6.8 and 6.1.1.4
;

loop_
_geom_angle_atom_site_label_1
_geom_angle_atom_site_label_2
_geom_angle_atom_site_label_3
_geom_angle
_geom_angle_site_symmetry_1
_geom_angle_site_symmetry_3
N2_2 Pd1 N2_1 85.4(7) . .
N2_2 Pd1 N1_1 93.7(7) . 2_667
N2_1 Pd1 N1_1 178.5(6) . 2_667
N2_2 Pd1 N1_2 177.6(7) . 2_667
N2_1 Pd1 N1_2 92.7(7) . 2_667
N1_1 Pd1 N1_2 88.1(7) 2_667 2_667
C1_1 N1_1 C5_1 113.0(16) . .
C1_1 N1_1 Pd1 124.6(12) . 2_667
C5_1 N1_1 Pd1 122.3(11) . 2_667
C19_1 N3_1 C23_1 118.2(12) . .
C19_1 N3_1 C38_1 121.6(12) . .
C23_1 N3_1 C38_1 119.6(13) . .
C12_1 N2_1 C8_1 110.5(14) . .
C12_1 N2_1 Pd1 125.2(12) . .
C8_1 N2_1 Pd1 123.9(12) . .
C41_1 C42_1 C43_1 132(4) . .
C42_1 C41_1 C40_1 112(3) . .
C39_1 C40_1 C41_1 111(3) . .
C40_1 C39_1 C38_1 116(2) . .
N3_1 C38_1 C39_1 112.9(16) . .
C36_1 C37_1 C35_1 109.2(13) . .
C37_1 C36_1 C32_1 111.6(14) . .
C37_1 C36_1 C34_1 107.7(13) . .
C32_1 C36_1 C34_1 111.5(14) . .
C31_1 C35_1 C33_1 110.4(14) . .
C31_1 C35_1 C37_1 109.8(14) . .
C33_1 C35_1 C37_1 105.6(14) . .
C30_1 C34_1 C36_1 107.4(13) . .
C30_1 C33_1 C35_1 110.5(13) . .
C29_1 C32_1 C36_1 107.4(12) . .
C35_1 C31_1 C29_1 109.7(13) . .
C28_1 C30_1 C33_1 113.9(13) . .
C28_1 C30_1 C34_1 108.5(13) . .
C33_1 C30_1 C34_1 107.6(13) . .
C32_1 C29_1 C31_1 110.4(14) . .
C32_1 C29_1 C28_1 107.8(14) . .
C31_1 C29_1 C28_1 113.3(13) . .
C21_1 C28_1 C30_1 123.0(14) . .
C21_1 C28_1 C29_1 129.0(13) . .
C30_1 C28_1 C29_1 107.7(12) . .
C26_1 C27_1 C22_1 120.1(8) . .
C27_1 C26_1 C25_1 119.6(8) . .
C27_1 C26_1 C14_1 120.2(13) . .
C25_1 C26_1 C14_1 120.2(13) . .
C24_1 C25_1 C26_1 120.2(8) . .
C25_1 C24_1 C23_1 120.1(8) . .
C24_1 C23_1 C22_1 119.7(7) . .
C24_1 C23_1 N3_1 121.7(11) . .
C22_1 C23_1 N3_1 118.5(10) . .
C23_1 C22_1 C27_1 119.7(8) . .
C23_1 C22_1 C21_1 117.4(11) . .
C27_1 C22_1 C21_1 122.8(11) . .
C28_1 C21_1 C20_1 123.8(17) . .
C28_1 C21_1 C22_1 126.5(14) . .
C20_1 C21_1 C22_1 109.4(15) . .
C15_1 C20_1 C19_1 119.6(7) . .
C15_1 C20_1 C21_1 123.4(11) . .
C19_1 C20_1 C21_1 117.0(11) . .
C20_1 C19_1 C18_1 119.8(7) . .
C20_1 C19_1 N3_1 119.0(9) . .
C18_1 C19_1 N3_1 121.2(10) . .
C17_1 C18_1 C19_1 119.5(8) . .
C16_1 C17_1 C18_1 120.5(8) . .
C17_1 C16_1 C15_1 119.7(7) . .
C17_1 C16_1 C7_1 120.8(9) . .
C15_1 C16_1 C7_1 119.5(9) . .
C20_1 C15_1 C16_1 120.4(8) . .
C13_1 C14_1 C26_1 177(2) . .
C14_1 C13_1 C11_1 178(2) . .
C11_1 C12_1 N2_1 125.7(11) . .
C10_1 C11_1 C12_1 120.1(10) . .
C10_1 C11_1 C13_1 122.6(15) . .
C12_1 C11_1 C13_1 117.3(14) . .
C11_1 C10_1 C9_1 119.4(13) . .
C8_1 C9_1 C10_1 120.2(11) . .
C9_1 C8_1 N2_1 124.0(11) . .
C6_1 C7_1 C16_1 177(3) . .
C7_1 C6_1 C4_1 177(3) . .
C4_1 C5_1 N1_1 123.4(13) . .
C5_1 C4_1 C3_1 120.1(13) . .
C5_1 C4_1 C6_1 119.8(11) . .
C3_1 C4_1 C6_1 120.0(12) . .
C2_1 C3_1 C4_1 119.1(15) . .
C1_1 C2_1 C3_1 120.4(13) . .
C2_1 C1_1 N1_1 123.8(14) . .
C5_2 N1_2 C1_2 113.6(16) . .
C5_2 N1_2 Pd1 122.7(12) . 2_667
C1_2 N1_2 Pd1 123.5(12) . 2_667
C19_2 N3_2 C23_2 120.1(13) . .
C19_2 N3_2 C38_2 117.9(12) . .
C23_2 N3_2 C38_2 122.0(12) . .
C12_2 N2_2 C8_2 107.9(15) . .
C12_2 N2_2 Pd1 128.2(13) . .
C8_2 N2_2 Pd1 123.9(11) . .
C43_2 C42_2 C41_2 118(4) . .
C42_2 C41_2 C40_2 98(2) . .
C39_2 C40_2 C41_2 106(2) . .
C40_2 C39_2 C38_2 115(2) . .
C39_2 C38_2 N3_2 108(2) . .
C35_2 C37_2 C36_2 110.3(15) . .
C32_2 C36_2 C37_2 111.2(15) . .
C32_2 C36_2 C34_2 110.2(15) . .
C37_2 C36_2 C34_2 107.5(15) . .
C31_2 C35_2 C37_2 108.3(16) . .
C31_2 C35_2 C33_2 112.9(14) . .
C37_2 C35_2 C33_2 103.5(14) . .
C30_2 C34_2 C36_2 107.8(14) . .
C30_2 C33_2 C35_2 111.2(14) . .
C36_2 C32_2 C29_2 107.9(14) . .
C35_2 C31_2 C29_2 109.5(14) . .
C33_2 C30_2 C28_2 116.0(14) . .
C33_2 C30_2 C34_2 104.3(13) . .
C28_2 C30_2 C34_2 108.8(16) . .
C28_2 C29_2 C32_2 107.5(15) . .
C28_2 C29_2 C31_2 113.5(16) . .
C32_2 C29_2 C31_2 110.3(15) . .
C21_2 C28_2 C29_2 130.5(17) . .
C21_2 C28_2 C30_2 121.0(17) . .
C29_2 C28_2 C30_2 108.1(13) . .
C26_2 C27_2 C22_2 120.5(8) . .
C27_2 C26_2 C25_2 119.6(8) . .
C27_2 C26_2 C14_2 117.6(15) . .
C25_2 C26_2 C14_2 122.5(15) . .
C24_2 C25_2 C26_2 120.1(8) . .
C25_2 C24_2 C23_2 120.3(8) . .
C22_2 C23_2 C24_2 119.4(7) . .
C22_2 C23_2 N3_2 119.2(10) . .
C24_2 C23_2 N3_2 120.7(11) . .
C27_2 C22_2 C23_2 119.7(8) . .
C27_2 C22_2 C21_2 124.4(12) . .
C23_2 C22_2 C21_2 115.8(12) . .
C28_2 C21_2 C22_2 128.0(19) . .
C28_2 C21_2 C20_2 118(2) . .
C22_2 C21_2 C20_2 112.9(18) . .
C19_2 C20_2 C15_2 119.4(8) . .
C19_2 C20_2 C21_2 114.9(12) . .
C15_2 C20_2 C21_2 125.7(13) . .
C20_2 C19_2 C18_2 120.1(8) . .
C20_2 C19_2 N3_2 119.9(10) . .
C18_2 C19_2 N3_2 119.8(11) . .
C17_2 C18_2 C19_2 119.8(8) . .
C18_2 C17_2 C16_2 120.3(8) . .
C15_2 C16_2 C17_2 119.7(8) . .
C15_2 C16_2 C7_2 120.8(10) . .
C17_2 C16_2 C7_2 119.5(10) . .
C16_2 C15_2 C20_2 120.3(8) . .
C13_2 C14_2 C26_2 174(3) . .
C14_2 C13_2 C11_2 174(3) . .
C11_2 C12_2 N2_2 128.1(12) . .
C10_2 C11_2 C12_2 118.9(10) . .
C10_2 C11_2 C13_2 120.5(17) . .
C12_2 C11_2 C13_2 120.5(16) . .
C9_2 C10_2 C11_2 120.1(13) . .
C10_2 C9_2 C8_2 119.8(11) . .
C9_2 C8_2 N2_2 125.1(11) . .
C6_2 C7_2 C16_2 179(3) . .
C7_2 C6_2 C4_2 178(3) . .
N1_2 C5_2 C4_2 125.5(14) . .
C3_2 C4_2 C5_2 119.7(14) . .
C3_2 C4_2 C6_2 120.1(12) . .
C5_2 C4_2 C6_2 120.2(12) . .
C4_2 C3_2 C2_2 118.3(15) . .
C1_2 C2_2 C3_2 120.5(15) . .
C2_2 C1_2 N1_2 122.1(15) . .
F5_12 B1_12 F2_12 110.3(12) . .
F5_12 B1_12 F4_12 109.1(12) . .
F2_12 B1_12 F4_12 108.2(11) . .
F5_12 B1_12 F3_12 109.2(11) . .
F2_12 B1_12 F3_12 110.1(11) . .
F4_12 B1_12 F3_12 109.9(12) . .
F5_11 B1_11 F4_11 109.6(13) . .
F5_11 B1_11 F2_11 108.8(13) . .
F4_11 B1_11 F2_11 108.6(13) . .
F5_11 B1_11 F3_11 109.7(13) . .
F4_11 B1_11 F3_11 111.8(13) . .
F2_11 B1_11 F3_11 108.4(13) . .

loop_
_geom_bond_atom_site_label_1
_geom_bond_atom_site_label_2
_geom_bond_distance
_geom_bond_site_symmetry_2
Pd1 N2_2 1.868(17) .
Pd1 N2_1 1.917(17) .
Pd1 N1_1 1.947(17) 2_667
Pd1 N1_2 2.001(17) 2_667
N1_1 C1_1 1.38(2) .
N1_1 C5_1 1.401(19) .
N1_1 Pd1 1.947(17) 2_667
N3_1 C19_1 1.396(12) .
N3_1 C23_1 1.411(12) .
N3_1 C38_1 1.52(2) .
N2_1 C12_1 1.378(19) .
N2_1 C8_1 1.44(2) .
C43_1 C42_1 1.50(3) .
C42_1 C41_1 1.46(3) .
C41_1 C40_1 1.57(3) .
C40_1 C39_1 1.49(3) .
C39_1 C38_1 1.55(2) .
C37_1 C36_1 1.494(13) .
C37_1 C35_1 1.514(14) .
C36_1 C32_1 1.497(13) .
C36_1 C34_1 1.506(14) .
C35_1 C31_1 1.486(13) .
C35_1 C33_1 1.493(14) .
C34_1 C30_1 1.497(13) .
C33_1 C30_1 1.492(13) .
C32_1 C29_1 1.479(13) .
C31_1 C29_1 1.489(13) .
C30_1 C28_1 1.485(13) .
C29_1 C28_1 1.498(14) .
C28_1 C21_1 1.40(2) .
C27_1 C26_1 1.361(12) .
C27_1 C22_1 1.370(12) .
C26_1 C25_1 1.364(12) .
C26_1 C14_1 1.471(15) .
C25_1 C24_1 1.362(12) .
C24_1 C23_1 1.367(12) .
C23_1 C22_1 1.368(11) .
C22_1 C21_1 1.55(2) .
C21_1 C20_1 1.50(2) .
C20_1 C15_1 1.379(11) .
C20_1 C19_1 1.388(11) .
C19_1 C18_1 1.391(12) .
C18_1 C17_1 1.386(11) .
C17_1 C16_1 1.377(12) .
C16_1 C15_1 1.382(12) .
C16_1 C7_1 1.439(14) .
C14_1 C13_1 1.15(2) .
C13_1 C11_1 1.470(15) .
C12_1 C11_1 1.349(13) .
C11_1 C10_1 1.344(13) .
C10_1 C9_1 1.348(12) .
C9_1 C8_1 1.345(14) .
C7_1 C6_1 1.202(19) .
C6_1 C4_1 1.441(15) .
C5_1 C4_1 1.338(13) .
C4_1 C3_1 1.349(13) .
C3_1 C2_1 1.348(13) .
C2_1 C1_1 1.338(14) .
N1_2 C5_2 1.31(2) .
N1_2 C1_2 1.42(2) .
N1_2 Pd1 2.001(17) 2_667
N3_2 C19_2 1.395(13) .
N3_2 C23_2 1.411(13) .
N3_2 C38_2 1.60(2) .
N2_2 C12_2 1.38(2) .
N2_2 C8_2 1.46(2) .
C43_2 C42_2 1.46(4) .
C42_2 C41_2 1.49(3) .
C41_2 C40_2 1.49(3) .
C40_2 C39_2 1.40(3) .
C39_2 C38_2 1.53(3) .
C37_2 C35_2 1.495(14) .
C37_2 C36_2 1.500(14) .
C36_2 C32_2 1.484(14) .
C36_2 C34_2 1.520(14) .
C35_2 C31_2 1.485(14) .
C35_2 C33_2 1.502(14) .
C34_2 C30_2 1.495(14) .
C33_2 C30_2 1.466(14) .
C32_2 C29_2 1.489(14) .
C31_2 C29_2 1.493(14) .
C30_2 C28_2 1.490(14) .
C29_2 C28_2 1.478(14) .
C28_2 C21_2 1.45(3) .
C27_2 C26_2 1.359(12) .
C27_2 C22_2 1.367(12) .
C26_2 C25_2 1.370(12) .
C26_2 C14_2 1.459(15) .
C25_2 C24_2 1.357(12) .
C24_2 C23_2 1.376(12) .
C23_2 C22_2 1.369(12) .
C22_2 C21_2 1.47(3) .
C21_2 C20_2 1.51(2) .
C20_2 C19_2 1.380(12) .
C20_2 C15_2 1.385(12) .
C19_2 C18_2 1.392(12) .
C18_2 C17_2 1.369(12) .
C17_2 C16_2 1.381(12) .
C16_2 C15_2 1.381(12) .
C16_2 C7_2 1.432(15) .
C14_2 C13_2 1.16(2) .
C13_2 C11_2 1.474(16) .
C12_2 C11_2 1.352(14) .
C11_2 C10_2 1.344(13) .
C10_2 C9_2 1.343(13) .
C9_2 C8_2 1.351(14) .
C7_2 C6_2 1.20(2) .
C6_2 C4_2 1.425(15) .
C5_2 C4_2 1.349(13) .
C4_2 C3_2 1.348(14) .
C3_2 C2_2 1.352(14) .
C2_2 C1_2 1.336(14) .
B1_12 F5_12 1.340(13) .
B1_12 F2_12 1.355(13) .
B1_12 F4_12 1.356(14) .
B1_12 F3_12 1.357(13) .
B1_11 F5_11 1.348(14) .
B1_11 F4_11 1.356(14) .
B1_11 F2_11 1.362(15) .
B1_11 F3_11 1.366(14) .
